data_2102206
loop_
_publ_author_name
'G\"orbitz, Carl Henrik'
'Hersleth, Hans-Petter'

_publ_section_title
;
 Selective solvent inclusion as a tool for mapping molecular properties
 in crystal structures: a diethylstilbestrol example
;
_journal_coeditor_code OS0062
_journal_issue 6
_journal_name_full 'Acta Crystallographica Section B'
_journal_page_first 1094
_journal_page_last 1102
_journal_paper_doi 10.1107/S0108768100012805
_journal_volume 56
_journal_year 2000
_chemical_formula_moiety 'C18 H20 O2,C2 H6 O S'
_chemical_formula_sum 'C20 H26 O3 S'
_chemical_formula_weight 346.47
_chemical_name_systematic
; 
 diethylstilbestrol dimethylsulfoxide solvate (1/1)
;
_space_group_IT_number 2
_symmetry_cell_setting triclinic
_symmetry_space_group_name_Hall '-P 1'
_symmetry_space_group_name_H-M 'P -1'
_atom_sites_solution_hydrogens geom
_atom_sites_solution_primary direct
_atom_sites_solution_secondary difmap
_audit_creation_method SHELXL-97
_cell_angle_alpha 90.975(2)
_cell_angle_beta 105.924(2)
_cell_angle_gamma 100.892(2)
_cell_formula_units_Z 2
_cell_length_a 7.8841(5)
_cell_length_b 9.1401(5)
_cell_length_c 13.6505(8)
_cell_measurement_reflns_used 5718
_cell_measurement_temperature 150(2)
_cell_measurement_theta_max 37.9
_cell_measurement_theta_min 2.3
_cell_volume 926.41(10)
_computing_cell_refinement 'SAINT (Bruker, 1998)'
_computing_data_collection 'SMART (Bruker, 1998)'
_computing_data_reduction 'SAINT (Bruker, 1998)'
_computing_molecular_graphics 'SHELXTL (Sheldrick, 1997)'
_computing_publication_material 'SHELXTL (Sheldrick, 1997)'
_computing_structure_refinement 'SHELXTL (Sheldrick, 1997)'
_computing_structure_solution 'SHELXTL (Sheldrick, 1997)'
_diffrn_ambient_temperature 150(2)
_diffrn_detector_area_resol_mean 8.3
_diffrn_measured_fraction_theta_full 0.880
_diffrn_measured_fraction_theta_max 0.880
_diffrn_measurement_device_type 'Siemens SMART CCD diffractometer'
_diffrn_measurement_method 'Sets of exposures each taken over 0.3\% \w rotation'
_diffrn_radiation_monochromator graphite
_diffrn_radiation_source 'fine-focus sealed tube'
_diffrn_radiation_type MoK\a
_diffrn_radiation_wavelength 0.71073
_diffrn_reflns_av_R_equivalents 0.0172
_diffrn_reflns_av_sigmaI/netI 0.0175
_diffrn_reflns_limit_h_max 13
_diffrn_reflns_limit_h_min -12
_diffrn_reflns_limit_k_max 15
_diffrn_reflns_limit_k_min -15
_diffrn_reflns_limit_l_max 23
_diffrn_reflns_limit_l_min -22
_diffrn_reflns_number 14256
_diffrn_reflns_theta_full 37.99
_diffrn_reflns_theta_max 37.99
_diffrn_reflns_theta_min 2.28
_diffrn_standards_decay_% 0
_exptl_absorpt_coefficient_mu 0.189
_exptl_absorpt_correction_T_max 0.972
_exptl_absorpt_correction_T_min 0.868
_exptl_absorpt_correction_type empirical
_exptl_absorpt_process_details 'SADABS (Sheldrick, 1996)'
_exptl_crystal_colour colourless
_exptl_crystal_density_diffrn 1.242
_exptl_crystal_density_meas ?
_exptl_crystal_density_method .
_exptl_crystal_description needle
_exptl_crystal_F_000 372
_exptl_crystal_size_max 0.75
_exptl_crystal_size_mid 0.35
_exptl_crystal_size_min 0.15
_refine_diff_density_max 0.543
_refine_diff_density_min -0.322
_refine_diff_density_rms 0.066
_refine_ls_extinction_method none
_refine_ls_goodness_of_fit_ref 1.065
_refine_ls_hydrogen_treatment mixed
_refine_ls_matrix_type full
_refine_ls_number_parameters 241
_refine_ls_number_reflns 8871
_refine_ls_number_restraints 0
_refine_ls_restrained_S_all 1.065
_refine_ls_R_factor_all 0.0507
_refine_ls_R_factor_gt 0.0404
_refine_ls_shift/su_max 0.012
_refine_ls_shift/su_mean 0.002
_refine_ls_structure_factor_coef Fsqd
_refine_ls_weighting_details 'calc w=1/[\s^2^(Fo^2^)+(0.0658P)^2^+0.1723P] where P=(Fo^2^+2Fc^2^)/3'
_refine_ls_weighting_scheme calc
_refine_ls_wR_factor_gt 0.1110
_refine_ls_wR_factor_ref 0.1214
_reflns_number_gt 7444
_reflns_number_total 8871
_reflns_threshold_expression >2sigma(I)
_cod_data_source_file os0062.cif
_cod_data_source_block ddmso
_cod_original_cell_volume 926.41(9)
_cod_original_sg_symbol_H-M P-1
_cod_database_code 2102206

loop_
_symmetry_equiv_pos_as_xyz
'x, y, z'
'-x, -y, -z'

loop_
_atom_site_label
_atom_site_type_symbol
_atom_site_fract_x
_atom_site_fract_y
_atom_site_fract_z
_atom_site_U_iso_or_equiv
_atom_site_adp_type
_atom_site_occupancy
_atom_site_symmetry_multiplicity
_atom_site_calc_flag
_atom_site_refinement_flags
O1A O 0.17303(9) 0.11935(8) 0.91369(5) 0.02410(11) Uani 1 1 d .
H1A H 0.095(2) 0.1741(17) 0.9150(12) 0.036 Uiso 1 1 d .
C1A C 0.32910(9) 0.17555(8) 0.64429(5) 0.01653(11) Uani 1 1 d .
C2A C 0.23378(10) 0.27392(8) 0.67516(5) 0.01905(12) Uani 1 1 d .
H2A H 0.2035(4) 0.3555(11) 0.6330(6) 0.023 Uiso 1 1 calc R
C3A C 0.18111(10) 0.25809(9) 0.76462(6) 0.02015(12) Uani 1 1 d .
H3A H 0.1141(9) 0.3271(9) 0.7840(3) 0.024 Uiso 1 1 calc R
C4A C 0.22511(10) 0.14272(9) 0.82615(5) 0.01841(12) Uani 1 1 d .
C5A C 0.32598(11) 0.04701(9) 0.79942(6) 0.02062(12) Uani 1 1 d .
H5A H 0.3599(5) -0.0298(11) 0.8424(6) 0.025 Uiso 1 1 calc R
C6A C 0.37698(10) 0.06406(9) 0.70969(6) 0.01943(12) Uani 1 1 d .
H6A H 0.4476(9) -0.0030(9) 0.6919(2) 0.023 Uiso 1 1 calc R
C7A C 0.37820(9) 0.18665(8) 0.54601(5) 0.01615(11) Uani 1 1 d .
C8A C 0.57349(10) 0.18239(9) 0.55545(6) 0.01948(12) Uani 1 1 d .
H81A H 0.58827(17) 0.17430(12) 0.4879(6) 0.023 Uiso 1 1 calc R
H82B H 0.6017(3) 0.0943(8) 0.5886(3) 0.023 Uiso 1 1 calc R
C9A C 0.70720(12) 0.31914(13) 0.61528(8) 0.03227(19) Uani 1 1 d .
H91A H 0.8279(12) 0.3077(5) 0.6200(7) 0.048 Uiso 1 1 calc R
H92B H 0.6933(10) 0.3284(7) 0.6828(7) 0.048 Uiso 1 1 calc R
H93C H 0.6845(9) 0.4072(9) 0.5807(5) 0.048 Uiso 1 1 calc R
O1'A O 0.43964(9) 0.24780(8) 0.08184(5) 0.02637(12) Uani 1 1 d .
H1'A H 0.354(2) 0.1904(18) 0.0323(13) 0.040 Uiso 1 1 d .
C1'A C 0.30326(9) 0.20581(8) 0.35734(5) 0.01625(11) Uani 1 1 d .
C2'A C 0.43690(10) 0.32269(8) 0.34443(6) 0.01912(12) Uani 1 1 d .
H2'A H 0.4991(9) 0.3946(10) 0.3998(8) 0.023 Uiso 1 1 calc R
C3'A C 0.48075(10) 0.33607(9) 0.25239(6) 0.02057(12) Uani 1 1 d .
H3'A H 0.5754(13) 0.4187(11) 0.24548(11) 0.025 Uiso 1 1 calc R
C4'A C 0.39012(10) 0.23207(9) 0.17016(5) 0.01892(12) Uani 1 1 d .
C5'A C 0.25476(10) 0.11557(9) 0.18031(6) 0.01981(12) Uani 1 1 d .
H5'A H 0.1937(9) 0.0466(10) 0.1260(8) 0.024 Uiso 1 1 calc R
C6'A C 0.21219(10) 0.10379(8) 0.27274(5) 0.01883(12) Uani 1 1 d .
H6'A H 0.1148(13) 0.0210(11) 0.27903(10) 0.023 Uiso 1 1 calc R
C7'A C 0.25389(9) 0.19111(8) 0.45543(5) 0.01637(11) Uani 1 1 d .
C8'A C 0.05348(10) 0.17480(9) 0.44258(6) 0.01997(12) Uani 1 1 d .
H83A H 0.0299(2) 0.1523(2) 0.5078(6) 0.024 Uiso 1 1 calc R
H84B H -0.0117(6) 0.0904(8) 0.3934(5) 0.024 Uiso 1 1 calc R
C9'A C -0.01909(13) 0.31426(12) 0.40619(8) 0.02932(17) Uani 1 1 d .
H94A H -0.1499(12) 0.2946(4) 0.3956(7) 0.044 Uiso 1 1 calc R
H95B H 0.0076(12) 0.3398(7) 0.3417(7) 0.044 Uiso 1 1 calc R
H96C H 0.0384(11) 0.3978(8) 0.4580(6) 0.044 Uiso 1 1 calc R
S1B S 0.79897(3) 0.26260(2) -0.021144(17) 0.02585(6) Uani 1 1 d .
O1B O 0.95990(11) 0.29463(9) -0.06415(7) 0.03634(17) Uani 1 1 d .
C1B C 0.88274(14) 0.33704(13) 0.10853(8) 0.03238(19) Uani 1 1 d .
H11B H 0.9681(13) 0.2816(9) 0.1459(4) 0.049 Uiso 1 1 calc R
H12B H 0.7848(9) 0.3297(11) 0.1383(4) 0.049 Uiso 1 1 calc R
H13B H 0.9403(14) 0.4398(10) 0.11110(10) 0.049 Uiso 1 1 calc R
C2B C 0.66923(14) 0.39785(13) -0.07177(8) 0.03256(19) Uani 1 1 d .
H21B H 0.6202(12) 0.3773(7) -0.1433(7) 0.049 Uiso 1 1 calc R
H22B H 0.7439(8) 0.4944(9) -0.0580(7) 0.049 Uiso 1 1 calc R
H23B H 0.5745(12) 0.3939(8) -0.0410(7) 0.049 Uiso 1 1 calc R

loop_
_atom_site_aniso_label
_atom_site_aniso_U_11
_atom_site_aniso_U_22
_atom_site_aniso_U_33
_atom_site_aniso_U_23
_atom_site_aniso_U_13
_atom_site_aniso_U_12
O1A 0.0241(3) 0.0349(3) 0.0171(2) 0.0039(2) 0.00965(19) 0.0095(2)
C1A 0.0163(3) 0.0192(3) 0.0147(2) 0.0005(2) 0.00444(19) 0.0050(2)
C2A 0.0212(3) 0.0212(3) 0.0164(3) 0.0013(2) 0.0056(2) 0.0080(2)
C3A 0.0207(3) 0.0243(3) 0.0176(3) 0.0004(2) 0.0063(2) 0.0086(2)
C4A 0.0168(3) 0.0243(3) 0.0143(2) 0.0004(2) 0.0046(2) 0.0043(2)
C5A 0.0223(3) 0.0244(3) 0.0178(3) 0.0046(2) 0.0073(2) 0.0086(2)
C6A 0.0206(3) 0.0230(3) 0.0175(3) 0.0030(2) 0.0068(2) 0.0088(2)
C7A 0.0162(3) 0.0182(3) 0.0149(2) 0.0005(2) 0.00474(19) 0.0053(2)
C8A 0.0175(3) 0.0249(3) 0.0182(3) 0.0015(2) 0.0058(2) 0.0082(2)
C9A 0.0193(3) 0.0409(5) 0.0330(4) -0.0085(4) 0.0051(3) 0.0016(3)
O1'A 0.0248(3) 0.0387(3) 0.0162(2) 0.0025(2) 0.00889(19) 0.0031(2)
C1'A 0.0163(3) 0.0184(3) 0.0145(2) 0.0015(2) 0.00435(19) 0.0045(2)
C2'A 0.0201(3) 0.0194(3) 0.0173(3) 0.0004(2) 0.0058(2) 0.0020(2)
C3'A 0.0208(3) 0.0223(3) 0.0183(3) 0.0027(2) 0.0065(2) 0.0021(2)
C4'A 0.0186(3) 0.0245(3) 0.0154(3) 0.0034(2) 0.0059(2) 0.0068(2)
C5'A 0.0201(3) 0.0232(3) 0.0155(3) -0.0008(2) 0.0046(2) 0.0036(2)
C6'A 0.0185(3) 0.0209(3) 0.0161(3) 0.0002(2) 0.0048(2) 0.0020(2)
C7'A 0.0159(3) 0.0182(3) 0.0154(2) 0.0011(2) 0.00496(19) 0.0038(2)
C8'A 0.0157(3) 0.0259(3) 0.0182(3) 0.0018(2) 0.0050(2) 0.0033(2)
C9'A 0.0243(4) 0.0377(4) 0.0307(4) 0.0094(3) 0.0091(3) 0.0155(3)
S1B 0.02927(11) 0.02513(9) 0.02839(10) 0.00440(7) 0.01414(8) 0.00920(7)
O1B 0.0397(4) 0.0421(4) 0.0411(4) 0.0080(3) 0.0271(3) 0.0184(3)
C1B 0.0281(4) 0.0457(5) 0.0274(4) 0.0049(4) 0.0111(3) 0.0120(4)
C2B 0.0299(4) 0.0396(5) 0.0349(4) 0.0139(4) 0.0146(3) 0.0145(4)

loop_
_atom_type_symbol
_atom_type_description
_atom_type_scat_dispersion_real
_atom_type_scat_dispersion_imag
_atom_type_scat_source
C C 0.0033 0.0016 'International Tables Vol C Tables 4.2.6.8 and 6.1.1.4'
H H 0.0000 0.0000 'International Tables Vol C Tables 4.2.6.8 and 6.1.1.4'
O O 0.0106 0.0060 'International Tables Vol C Tables 4.2.6.8 and 6.1.1.4'
S S 0.1246 0.1234 'International Tables Vol C Tables 4.2.6.8 and 6.1.1.4'

loop_
_geom_angle_atom_site_label_1
_geom_angle_atom_site_label_2
_geom_angle_atom_site_label_3
_geom_angle
C4A O1A H1A 108.4(10)
C2A C1A C6A 117.16(6)
C2A C1A C7A 122.23(6)
C6A C1A C7A 120.62(6)
C3A C2A C1A 121.73(7)
C3A C2A H2A 119.1
C1A C2A H2A 119.1
C2A C3A C4A 119.71(7)
C2A C3A H3A 120.1
C4A C3A H3A 120.1
O1A C4A C5A 117.94(7)
O1A C4A C3A 122.31(7)
C5A C4A C3A 119.76(7)
C6A C5A C4A 119.77(7)
C6A C5A H5A 120.1
C4A C5A H5A 120.1
C5A C6A C1A 121.79(7)
C5A C6A H6A 119.1
C1A C6A H6A 119.1
C7'A C7A C1A 121.92(6)
C7'A C7A C8A 123.37(6)
C1A C7A C8A 114.60(6)
C7A C8A C9A 113.90(6)
C7A C8A H81A 108.8
C9A C8A H81A 108.8
C7A C8A H82B 108.8
C9A C8A H82B 108.8
H81A C8A H82B 107.7
C8A C9A H91A 109.5
C8A C9A H92B 109.5
H91A C9A H92B 109.5
C8A C9A H93C 109.5
H91A C9A H93C 109.5
H92B C9A H93C 109.5
C4'A O1'A H1'A 107.9(10)
C2'A C1'A C6'A 117.23(6)
C2'A C1'A C7'A 122.14(6)
C6'A C1'A C7'A 120.60(6)
C3'A C2'A C1'A 121.67(7)
C3'A C2'A H2'A 119.2
C1'A C2'A H2'A 119.2
C2'A C3'A C4'A 119.91(7)
C2'A C3'A H3'A 120.0
C4'A C3'A H3'A 120.0
O1'A C4'A C3'A 118.00(7)
O1'A C4'A C5'A 122.27(7)
C3'A C4'A C5'A 119.72(7)
C6'A C5'A C4'A 119.71(7)
C6'A C5'A H5'A 120.1
C4'A C5'A H5'A 120.1
C5'A C6'A C1'A 121.74(7)
C5'A C6'A H6'A 119.1
C1'A C6'A H6'A 119.1
C7A C7'A C1'A 122.05(6)
C7A C7'A C8'A 124.16(6)
C1'A C7'A C8'A 113.73(6)
C7'A C8'A C9'A 113.47(7)
C7'A C8'A H83A 108.9
C9'A C8'A H83A 108.9
C7'A C8'A H84B 108.9
C9'A C8'A H84B 108.9
H83A C8'A H84B 107.7
C8'A C9'A H94A 109.5
C8'A C9'A H95B 109.5
H94A C9'A H95B 109.5
C8'A C9'A H96C 109.5
H94A C9'A H96C 109.5
H95B C9'A H96C 109.5
O1B S1B C2B 104.50(5)
O1B S1B C1B 105.25(5)
C2B S1B C1B 98.84(5)
S1B C1B H11B 109.5
S1B C1B H12B 109.5
H11B C1B H12B 109.5
S1B C1B H13B 109.5
H11B C1B H13B 109.5
H12B C1B H13B 109.5
S1B C2B H21B 109.5
S1B C2B H22B 109.5
H21B C2B H22B 109.5
S1B C2B H23B 109.5
H21B C2B H23B 109.5
H22B C2B H23B 109.5

loop_
_geom_bond_atom_site_label_1
_geom_bond_atom_site_label_2
_geom_bond_distance
O1A C4A 1.3735(9)
O1A H1A 0.869(16)
C1A C2A 1.4025(10)
C1A C6A 1.4033(10)
C1A C7A 1.4949(9)
C2A C3A 1.3950(10)
C2A H2A 0.9752
C3A C4A 1.3951(11)
C3A H3A 0.9709
C4A C5A 1.3937(11)
C5A C6A 1.3925(10)
C5A H5A 0.9525
C6A H6A 0.9710
C7A C7'A 1.3575(10)
C7A C8A 1.5174(10)
C8A C9A 1.5281(13)
C8A H81A 0.9634
C8A H82B 0.9634
C9A H91A 0.9613
C9A H92B 0.9613
C9A H93C 0.9613
O1'A C4'A 1.3674(9)
O1'A H1'A 0.889(17)
C1'A C2'A 1.4019(10)
C1'A C6'A 1.4050(10)
C1'A C7'A 1.4950(9)
C2'A C3'A 1.3930(10)
C2'A H2'A 0.9496
C3'A C4'A 1.3932(11)
C3'A H3'A 0.9822
C4'A C5'A 1.3959(11)
C5'A C6'A 1.3927(10)
C5'A H5'A 0.9233
C6'A H6'A 0.9943
C7'A C8'A 1.5190(10)
C8'A C9'A 1.5297(12)
C8'A H83A 0.9762
C8'A H84B 0.9762
C9'A H94A 0.9816
C9'A H95B 0.9817
C9'A H96C 0.9816
S1B O1B 1.5212(8)
S1B C2B 1.7807(10)
S1B C1B 1.7833(11)
C1B H11B 0.9586
C1B H12B 0.9586
C1B H13B 0.9586
C2B H21B 0.9478
C2B H22B 0.9478
C2B H23B 0.9478

loop_
_geom_hbond_atom_site_label_D
_geom_hbond_atom_site_label_H
_geom_hbond_atom_site_label_A
_geom_hbond_distance_DH
_geom_hbond_distance_HA
_geom_hbond_distance_DA
_geom_hbond_angle_DHA
_geom_hbond_publ_flag
_geom_hbond_site_symmetry_A
O1A H1A O1B 0.869(16) 1.738(16) 2.6004(10) 171.2(16) y 1_456
O1'A H1'A O1A 0.889(17) 1.852(17) 2.7191(9) 164.6(15) y 1_554

loop_
_geom_torsion_atom_site_label_1
_geom_torsion_atom_site_label_2
_geom_torsion_atom_site_label_3
_geom_torsion_atom_site_label_4
_geom_torsion
C6A C1A C2A C3A -2.89(11)
C7A C1A C2A C3A 176.85(7)
C1A C2A C3A C4A 0.64(12)
C2A C3A C4A O1A -178.33(7)
C2A C3A C4A C5A 1.94(12)
O1A C4A C5A C6A 178.11(7)
C3A C4A C5A C6A -2.16(12)
C4A C5A C6A C1A -0.20(12)
C2A C1A C6A C5A 2.67(11)
C7A C1A C6A C5A -177.07(7)
C2A C1A C7A C7'A -52.18(10)
C6A C1A C7A C7'A 127.54(8)
C2A C1A C7A C8A 131.54(7)
C6A C1A C7A C8A -48.74(9)
C7'A C7A C8A C9A 116.36(8)
C1A C7A C8A C9A -67.42(9)
C6'A C1'A C2'A C3'A -1.26(11)
C7'A C1'A C2'A C3'A -179.42(7)
C1'A C2'A C3'A C4'A 0.35(12)
C2'A C3'A C4'A O1'A -178.83(7)
C2'A C3'A C4'A C5'A 0.49(11)
O1'A C4'A C5'A C6'A 178.91(7)
C3'A C4'A C5'A C6'A -0.38(11)
C4'A C5'A C6'A C1'A -0.58(11)
C2'A C1'A C6'A C5'A 1.37(11)
C7'A C1'A C6'A C5'A 179.57(7)
C1A C7A C7'A C1'A 178.54(6)
C8A C7A C7'A C1'A -5.51(11)
C1A C7A C7'A C8'A -4.39(11)
C8A C7A C7'A C8'A 171.56(7)
C2'A C1'A C7'A C7A -54.86(10)
C6'A C1'A C7'A C7A 127.04(8)
C2'A C1'A C7'A C8'A 127.79(7)
C6'A C1'A C7'A C8'A -50.31(9)
C7A C7'A C8'A C9'A 116.47(8)
C1'A C7'A C8'A C9'A -66.24(8)

loop_
_cod_related_entry_id
_cod_related_entry_database
_cod_related_entry_code
1 ChemSpider 21188462
